data_7118760
loop_
_publ_author_name
'Lusi, Matteo'
'Fechine, Pierre B. A.'
'Chen, Kai-Jie'
'Perry, John J.'
'Zaworotko, Michael J.'

_publ_section_title
;
 A rare cationic building block that generates a new type of polyhedral
 network with &quot;cross-linked&quot; pto topology.
;
_journal_issue 22
_journal_name_full 'Chemical communications (Cambridge, England)'
_journal_page_first 4160
_journal_page_last 4162
_journal_paper_doi 10.1039/c5cc10203k
_journal_volume 52
_journal_year 2016
_chemical_formula_sum 'C160 H112 Cu6 F18 N32 Sn3'
_chemical_formula_weight 3562.12
_chemical_name_systematic
;
 ?
;
_chemical_properties_physical Air-sensitive
_space_group_crystal_system cubic
_space_group_IT_number 200
_space_group_name_Hall '-P 2 2 3'
_space_group_name_H-M_alt 'P m -3'
_symmetry_space_group_name_Hall '-P 2 2 3'
_symmetry_space_group_name_H-M 'P m -3'
_atom_sites_solution_hydrogens geom
_audit_creation_method SHELXL-2014
_audit_update_record
;
2016-01-22 deposited with the CCDC.
2016-02-16 downloaded from the CCDC.
;
_cell_angle_alpha 90
_cell_angle_beta 90
_cell_angle_gamma 90
_cell_formula_units_Z 1
_cell_length_a 21.2379(10)
_cell_length_b 21.2379(10)
_cell_length_c 21.2379(10)
_cell_measurement_reflns_used 587
_cell_measurement_temperature 100(2)
_cell_measurement_theta_max 40
_cell_measurement_theta_min 4
_cell_volume 9579.3(8)
_computing_structure_refinement 'SHELXL-2014 (Sheldrick, 2014)'
_diffrn_ambient_temperature 100(2)
_diffrn_measured_fraction_theta_full 0.806
_diffrn_measured_fraction_theta_max 0.995
_diffrn_measurement_device_type 'Bruker D8 Quest'
_diffrn_radiation_type CuK\a
_diffrn_radiation_wavelength 1.54178
_diffrn_reflns_av_R_equivalents 0.1930
_diffrn_reflns_av_unetI/netI 0.1299
_diffrn_reflns_Laue_measured_fraction_full 0.806
_diffrn_reflns_Laue_measured_fraction_max 0.995
_diffrn_reflns_limit_h_max 19
_diffrn_reflns_limit_h_min -23
_diffrn_reflns_limit_k_max 23
_diffrn_reflns_limit_k_min -12
_diffrn_reflns_limit_l_max 19
_diffrn_reflns_limit_l_min -22
_diffrn_reflns_number 23379
_diffrn_reflns_point_group_measured_fraction_full 0.806
_diffrn_reflns_point_group_measured_fraction_max 0.995
_diffrn_reflns_theta_full 67.679
_diffrn_reflns_theta_max 59.286
_diffrn_reflns_theta_min 2.080
_exptl_absorpt_coefficient_mu 2.167
_exptl_absorpt_correction_T_max 0.7516
_exptl_absorpt_correction_T_min 0.5073
_exptl_absorpt_correction_type multi-scan
_exptl_absorpt_process_details sadabs
_exptl_crystal_colour purple
_exptl_crystal_density_diffrn 0.617
_exptl_crystal_description needle
_exptl_crystal_F_000 1782
_exptl_crystal_size_max 0.100
_exptl_crystal_size_mid 0.050
_exptl_crystal_size_min 0.050
_refine_diff_density_max 1.256
_refine_diff_density_min -0.594
_refine_diff_density_rms 0.131
_refine_ls_extinction_method none
_refine_ls_goodness_of_fit_ref 1.340
_refine_ls_hydrogen_treatment constr
_refine_ls_matrix_type full
_refine_ls_number_parameters 78
_refine_ls_number_reflns 2542
_refine_ls_number_restraints 19
_refine_ls_restrained_S_all 1.335
_refine_ls_R_factor_all 0.2349
_refine_ls_R_factor_gt 0.1653
_refine_ls_shift/su_max 0.000
_refine_ls_shift/su_mean 0.000
_refine_ls_structure_factor_coef Fsqd
_refine_ls_weighting_details 'w=1/[\s^2^(Fo^2^)+(0.2000P)^2^] where P=(Fo^2^+2Fc^2^)/3'
_refine_ls_weighting_scheme calc
_refine_ls_wR_factor_gt 0.4324
_refine_ls_wR_factor_ref 0.4636
_reflns_Friedel_coverage 0.000
_reflns_number_gt 1141
_reflns_number_total 2542
_reflns_threshold_expression 'I > 2\s(I)'
_cod_data_source_file c5cc10203k2.cif
_cod_data_source_block added_by_encifer
_cod_depositor_comments 'Adding full bibliography for 7118758--7118762.cif.'
_cod_original_cell_volume 9579.3(14)
_cod_database_code 7118760
_shelx_space_group_comment
;
The symmetry employed for this shelxl refinement is uniquely defined
by the following loop, which should always be used as a source of
symmetry information in preference to the above space-group names.
They are only intended as comments.
;
_shelx_estimated_absorpt_t_min 0.812
_shelx_estimated_absorpt_t_max 0.899
_shelxl_version_number 2014-3

loop_
_space_group_symop_operation_xyz
'x, y, z'
'z, x, y'
'y, z, x'
'-y, -z, x'
'z, -x, -y'
'-y, z, -x'
'-z, -x, y'
'-z, x, -y'
'y, -z, -x'
'-x, -y, z'
'x, -y, -z'
'-x, y, -z'
'-x, -y, -z'
'-z, -x, -y'
'-y, -z, -x'
'y, z, -x'
'-z, x, y'
'y, -z, x'
'z, x, -y'
'z, -x, y'
'-y, z, x'
'x, y, -z'
'-x, y, z'
'x, -y, z'

loop_
_atom_site_label
_atom_site_type_symbol
_atom_site_fract_x
_atom_site_fract_y
_atom_site_fract_z
_atom_site_U_iso_or_equiv
_atom_site_adp_type
_atom_site_occupancy
_atom_site_site_symmetry_order
_atom_site_calc_flag
_atom_site_refinement_flags_posn
_atom_site_refinement_flags_adp
_atom_site_refinement_flags_occupancy
_atom_site_disorder_group
Cu1 Cu 0.5000 0.6990(3) 0.0000 0.123(2) Uani 1 4 d S T P .
Sn1 Sn 0.5000 0.5000 0.0000 0.0889(13) Uani 1 8 d S T P .
F1 F 0.5000 0.5893(10) 0.0000 0.134(6) Uani 1 4 d S T P .
F2 F 0.5579(14) 0.5000 0.0592(15) 0.331(17) Uani 1 2 d S T P .
N1 N 0.5660(5) 0.7040(6) 0.0680(5) 0.128(5) Uani 1 1 d G U . .
C2 C 0.5845(6) 0.7638(5) 0.0873(6) 0.192(9) Uani 1 1 d G U . .
H2 H 0.5663 0.8000 0.0685 0.231 Uiso 1 1 calc R U . .
C3 C 0.6298(7) 0.7704(5) 0.1341(7) 0.262(12) Uani 1 1 d G U . .
H3 H 0.6425 0.8112 0.1473 0.314 Uiso 1 1 calc R U . .
C4 C 0.6565(5) 0.7174(6) 0.1616(5) 0.105(5) Uani 1 1 d G . . .
C5 C 0.6379(6) 0.6576(5) 0.1423(5) 0.183(11) Uani 1 1 d G . . .
H5 H 0.6561 0.6214 0.1611 0.220 Uiso 1 1 calc R U . .
C6 C 0.5926(6) 0.6510(5) 0.0955(6) 0.212(12) Uani 1 1 d G . . .
H6 H 0.5799 0.6102 0.0823 0.254 Uiso 1 1 calc R U . .
C7 C 0.6921(8) 0.7259(10) 0.2203(7) 0.122(6) Uani 1 1 d D . . .
C8 C 0.7394(11) 0.6818(8) 0.2292(8) 0.152(8) Uani 0.6667 1 d D . P 1
H8 H 0.7423 0.6453 0.2034 0.183 Uiso 0.6667 1 calc R U P 1
N8 N 0.7394(11) 0.6818(8) 0.2292(8) 0.152(8) Uani 0.3333 1 d . . P 2

loop_
_atom_site_aniso_label
_atom_site_aniso_U_11
_atom_site_aniso_U_22
_atom_site_aniso_U_33
_atom_site_aniso_U_23
_atom_site_aniso_U_13
_atom_site_aniso_U_12
Cu1 0.102(3) 0.204(5) 0.062(3) 0.000 0.000 0.000
Sn1 0.112(2) 0.115(3) 0.0403(14) 0.000 0.000 0.000
F1 0.095(12) 0.20(2) 0.110(13) 0.000 0.000 0.000
F2 0.38(3) 0.133(15) 0.47(4) 0.000 -0.26(3) 0.000
N1 0.128(5) 0.129(5) 0.128(5) -0.0005(10) 0.0001(10) -0.0002(10)
C2 0.192(9) 0.192(9) 0.192(9) 0.0002(10) 0.0000(10) 0.0002(10)
C3 0.262(12) 0.262(12) 0.262(12) 0.0000(10) -0.0003(10) -0.0001(10)
C4 0.097(10) 0.101(11) 0.118(12) 0.002(10) -0.041(10) 0.033(9)
C5 0.165(18) 0.27(3) 0.119(13) -0.122(16) -0.095(13) 0.077(19)
C6 0.19(2) 0.21(2) 0.24(2) -0.144(19) -0.13(2) 0.114(18)
C7 0.147(16) 0.130(14) 0.090(11) -0.046(12) -0.075(12) -0.027(13)
C8 0.23(2) 0.104(12) 0.120(13) -0.052(10) -0.087(15) 0.075(14)
N8 0.23(2) 0.104(12) 0.120(13) -0.052(10) -0.087(15) 0.075(14)

loop_
_atom_type_symbol
_atom_type_description
_atom_type_scat_dispersion_real
_atom_type_scat_dispersion_imag
_atom_type_scat_source
C C 0.0181 0.0091 'International Tables Vol C Tables 4.2.6.8 and 6.1.1.4'
H H 0.0000 0.0000 'International Tables Vol C Tables 4.2.6.8 and 6.1.1.4'
N N 0.0311 0.0180 'International Tables Vol C Tables 4.2.6.8 and 6.1.1.4'
F F 0.0727 0.0534 'International Tables Vol C Tables 4.2.6.8 and 6.1.1.4'
Sn Sn 0.0259 5.4591 'International Tables Vol C Tables 4.2.6.8 and 6.1.1.4'
Cu Cu -1.9646 0.5888 'International Tables Vol C Tables 4.2.6.8 and 6.1.1.4'

loop_
_geom_angle_atom_site_label_1
_geom_angle_atom_site_label_2
_geom_angle_atom_site_label_3
_geom_angle
_geom_angle_site_symmetry_1
_geom_angle_site_symmetry_3
N1 Cu1 N1 91.6(7) 12_655 23_655
N1 Cu1 N1 88.1(7) 12_655 22
N1 Cu1 N1 173.9(8) 23_655 22
N1 Cu1 N1 173.9(8) 12_655 .
N1 Cu1 N1 88.1(7) 23_655 .
N1 Cu1 N1 91.6(7) 22 .
N1 Cu1 F1 93.1(4) 12_655 .
N1 Cu1 F1 93.1(4) 23_655 .
N1 Cu1 F1 93.1(4) 22 .
N1 Cu1 F1 93.1(4) . .
F2 Sn1 F2 180.0 . 13_665
F2 Sn1 F2 91(2) . 22
F2 Sn1 F2 89(2) 13_665 22
F2 Sn1 F2 89(2) . 10_665
F2 Sn1 F2 91(2) 13_665 10_665
F2 Sn1 F2 180.0(14) 22 10_665
F2 Sn1 F1 90.000(1) . 13_665
F2 Sn1 F1 90.000(1) 13_665 13_665
F2 Sn1 F1 90.000(1) 22 13_665
F2 Sn1 F1 90.000(1) 10_665 13_665
F2 Sn1 F1 90.000(1) . .
F2 Sn1 F1 90.000(1) 13_665 .
F2 Sn1 F1 90.000(1) 22 .
F2 Sn1 F1 90.000(1) 10_665 .
F1 Sn1 F1 180.0 13_665 .
Sn1 F1 Cu1 180.0 . .
C2 N1 C6 120.0 . .
C2 N1 Cu1 117.2(7) . .
C6 N1 Cu1 122.8(7) . .
N1 C2 C3 120.0 . .
N1 C2 H2 120.0 . .
C3 C2 H2 120.0 . .
C4 C3 C2 120.0 . .
C4 C3 H3 120.0 . .
C2 C3 H3 120.0 . .
C5 C4 C3 120.0 . .
C5 C4 C7 120.6(11) . .
C3 C4 C7 117.8(12) . .
C4 C5 C6 120.0 . .
C4 C5 H5 120.0 . .
C6 C5 H5 120.0 . .
C5 C6 N1 120.0 . .
C5 C6 H6 120.0 . .
N1 C6 H6 120.0 . .
C8 C7 C8 121.9(16) . 9_566
C8 C7 C4 113.9(17) . .
N8 C7 C4 124(2) 9_566 .
C8 C7 C4 124(2) 9_566 .
C7 C8 C7 117.6(15) . 8_656
C7 C8 H8 121.2 . .
C7 C8 H8 121.2 8_656 .

loop_
_geom_bond_atom_site_label_1
_geom_bond_atom_site_label_2
_geom_bond_distance
_geom_bond_site_symmetry_2
Cu1 N1 2.014(8) 12_655
Cu1 N1 2.014(8) 23_655
Cu1 N1 2.014(8) 22
Cu1 N1 2.015(8) .
Cu1 F1 2.33(2) .
Sn1 F2 1.76(2) .
Sn1 F2 1.76(2) 13_665
Sn1 F2 1.76(2) 22
Sn1 F2 1.76(2) 10_665
Sn1 F1 1.90(2) 13_665
Sn1 F1 1.90(2) .
N1 C2 1.3900 .
N1 C6 1.3900 .
C2 C3 1.3900 .
C2 H2 0.9500 .
C3 C4 1.3900 .
C3 H3 0.9500 .
C4 C5 1.3900 .
C4 C7 1.469(14) .
C5 C6 1.3900 .
C5 H5 0.9500 .
C6 H6 0.9500 .
C7 C8 1.388(9) .
C7 N8 1.300(15) 9_566
C7 C8 1.300(15) 9_566
C8 C7 1.300(15) 8_656
C8 H8 0.9500 .
